data_2222602
loop_
_publ_author_name
'Xie, An-Yun'
'Ye, Jiao'
'Qin, Zhi'
'Hu, Ai-Xi'

_publ_section_title
;
 4-<i>tert</i>-Butyl-5-(1<i>H</i>-1,2,4-triazol-1-yl)thiazol-2-amine
;
_journal_coeditor_code BT5018
_journal_issue 8
_journal_name_full 'Acta Crystallographica Section E'
_journal_page_first o2057
_journal_paper_doi 10.1107/S1600536809029912
_journal_volume 65
_journal_year 2009
_chemical_formula_iupac 'C9 H13 N5 S'
_chemical_formula_moiety 'C9 H13 N5 S'
_chemical_formula_sum 'C9 H13 N5 S'
_chemical_formula_weight 223.30
_chemical_melting_point 451
_chemical_name_systematic
;
4-<i>tert</i>-Butyl-5-(1<i>H</i>-1,2,4-triazol-1-yl)thiazol-2-amine
;
_space_group_IT_number 14
_symmetry_cell_setting monoclinic
_symmetry_space_group_name_Hall '-P 2ybc'
_symmetry_space_group_name_H-M 'P 1 21/c 1'
_atom_sites_solution_hydrogens geom
_atom_sites_solution_primary direct
_atom_sites_solution_secondary difmap
_audit_creation_method SHELXL-97
_cell_angle_alpha 90.00
_cell_angle_beta 91.4520(10)
_cell_angle_gamma 90.00
_cell_formula_units_Z 4
_cell_length_a 7.7487(4)
_cell_length_b 14.2240(8)
_cell_length_c 10.2697(5)
_cell_measurement_reflns_used 4587
_cell_measurement_temperature 173(2)
_cell_measurement_theta_max 27.05
_cell_measurement_theta_min 2.45
_cell_volume 1131.54(10)
_computing_cell_refinement 'SAINT-Plus (Bruker, 2003)'
_computing_data_collection 'SMART (Bruker, 2001)'
_computing_data_reduction 'SAINT-Plus (Bruker, 2003)'
_computing_molecular_graphics 'SHELXTL (Sheldrick, 2008)'
_computing_publication_material 'SHELXTL (Sheldrick, 2008)'
_computing_structure_refinement 'SHELXTL (Sheldrick, 2008)'
_computing_structure_solution 'SHELXTL (Sheldrick, 2008)'
_diffrn_ambient_temperature 173(2)
_diffrn_measured_fraction_theta_full 0.993
_diffrn_measured_fraction_theta_max 0.993
_diffrn_measurement_device_type 'Bruker SMART 1000 CCD'
_diffrn_measurement_method \w
_diffrn_radiation_monochromator graphite
_diffrn_radiation_source 'fine-focus sealed tube'
_diffrn_radiation_type MoK\a
_diffrn_radiation_wavelength 0.71073
_diffrn_reflns_av_R_equivalents 0.0160
_diffrn_reflns_av_sigmaI/netI 0.0179
_diffrn_reflns_limit_h_max 4
_diffrn_reflns_limit_h_min -9
_diffrn_reflns_limit_k_max 18
_diffrn_reflns_limit_k_min -18
_diffrn_reflns_limit_l_max 13
_diffrn_reflns_limit_l_min -13
_diffrn_reflns_number 6167
_diffrn_reflns_theta_full 27.05
_diffrn_reflns_theta_max 27.05
_diffrn_reflns_theta_min 2.45
_diffrn_standards_number 0
_exptl_absorpt_coefficient_mu 0.262
_exptl_absorpt_correction_T_max 0.9092
_exptl_absorpt_correction_T_min 0.8867
_exptl_absorpt_correction_type multi-scan
_exptl_absorpt_process_details '(SADABS; Sheldrick, 2004)'
_exptl_crystal_colour colorless
_exptl_crystal_density_diffrn 1.311
_exptl_crystal_density_method 'not measured'
_exptl_crystal_description block
_exptl_crystal_F_000 472
_exptl_crystal_size_max 0.47
_exptl_crystal_size_mid 0.43
_exptl_crystal_size_min 0.37
_refine_diff_density_max 0.242
_refine_diff_density_min -0.308
_refine_ls_extinction_method none
_refine_ls_goodness_of_fit_ref 1.070
_refine_ls_hydrogen_treatment constr
_refine_ls_matrix_type full
_refine_ls_number_parameters 139
_refine_ls_number_reflns 2463
_refine_ls_number_restraints 0
_refine_ls_restrained_S_all 1.070
_refine_ls_R_factor_all 0.0347
_refine_ls_R_factor_gt 0.0309
_refine_ls_shift/su_max 0.000
_refine_ls_shift/su_mean 0.000
_refine_ls_structure_factor_coef Fsqd
_refine_ls_weighting_details 'calc w=1/[\s^2^(Fo^2^)+(0.0539P)^2^+0.2785P] where P=(Fo^2^+2Fc^2^)/3'
_refine_ls_weighting_scheme calc
_refine_ls_wR_factor_gt 0.0854
_refine_ls_wR_factor_ref 0.0888
_reflns_number_gt 2187
_reflns_number_total 2463
_reflns_threshold_expression I>2\s(I)
_cod_data_source_file bt5018.cif
_cod_data_source_block I
_cod_original_sg_symbol_H-M 'P 21/c'
_cod_database_code 2222602
_cod_database_fobs_code 2222602

loop_
_symmetry_equiv_pos_as_xyz
'x, y, z'
'-x, y+1/2, -z+1/2'
'-x, -y, -z'
'x, -y-1/2, z-1/2'

loop_
_atom_site_type_symbol
_atom_site_label
_atom_site_fract_x
_atom_site_fract_y
_atom_site_fract_z
_atom_site_U_iso_or_equiv
_atom_site_adp_type
_atom_site_calc_flag
_atom_site_refinement_flags
_atom_site_occupancy
_atom_site_disorder_assembly
_atom_site_disorder_group
S S1 0.10734(4) 0.36412(2) 0.12795(3) 0.02144(11) Uani d . 1 . .
C C1 0.28446(15) 0.42187(8) 0.06301(12) 0.0208(2) Uani d . 1 . .
C C2 0.38251(15) 0.27348(8) 0.06564(11) 0.0194(2) Uani d . 1 . .
C C3 0.22378(16) 0.25969(8) 0.11582(11) 0.0200(2) Uani d . 1 . .
C C4 0.52048(16) 0.19969(9) 0.03942(13) 0.0248(3) Uani d . 1 . .
C C5 0.69774(19) 0.24700(11) 0.0350(2) 0.0490(5) Uani d . 1 . .
H H5A 0.6994 0.2911 -0.0382 0.073 Uiso calc R 1 . .
H H5B 0.7869 0.1990 0.0239 0.073 Uiso calc R 1 . .
H H5C 0.7203 0.2811 0.1166 0.073 Uiso calc R 1 . .
C C6 0.4799(2) 0.15274(11) -0.09224(15) 0.0392(4) Uani d . 1 . .
H H6A 0.4739 0.2008 -0.1606 0.059 Uiso calc R 1 . .
H H6B 0.3689 0.1200 -0.0885 0.059 Uiso calc R 1 . .
H H6C 0.5711 0.1075 -0.1117 0.059 Uiso calc R 1 . .
C C7 0.5268(2) 0.12361(10) 0.14558(16) 0.0368(3) Uani d . 1 . .
H H7A 0.6247 0.0816 0.1312 0.055 Uiso calc R 1 . .
H H7B 0.4193 0.0873 0.1420 0.055 Uiso calc R 1 . .
H H7C 0.5404 0.1534 0.2313 0.055 Uiso calc R 1 . .
C C8 0.01671(17) 0.04703(9) 0.15964(13) 0.0267(3) Uani d . 1 . .
H H8 -0.0313 -0.0113 0.1318 0.032 Uiso calc R 1 . .
C C9 0.09146(17) 0.15830(9) 0.28121(12) 0.0267(3) Uani d . 1 . .
H H9 0.1101 0.1985 0.3541 0.032 Uiso calc R 1 . .
N N1 0.41461(13) 0.36685(7) 0.03390(10) 0.0210(2) Uani d . 1 . .
N N2 0.27815(14) 0.51513(7) 0.04483(12) 0.0285(3) Uani d . 1 . .
H H2A 0.3661 0.5445 0.0108 0.034 Uiso calc R 1 . .
H H2B 0.1860 0.5469 0.0670 0.034 Uiso calc R 1 . .
N N3 0.14376(13) 0.17666(7) 0.16036(10) 0.0206(2) Uani d . 1 . .
N N4 0.09397(14) 0.10478(8) 0.07907(10) 0.0254(2) Uani d . 1 . .
N N5 0.01069(15) 0.07679(8) 0.28504(11) 0.0299(3) Uani d . 1 . .

loop_
_atom_site_aniso_label
_atom_site_aniso_U_11
_atom_site_aniso_U_22
_atom_site_aniso_U_33
_atom_site_aniso_U_12
_atom_site_aniso_U_13
_atom_site_aniso_U_23
S1 0.01973(17) 0.01734(17) 0.02758(18) -0.00120(10) 0.00713(12) -0.00005(10)
C1 0.0194(6) 0.0182(6) 0.0251(6) -0.0023(4) 0.0045(4) 0.0005(4)
C2 0.0198(6) 0.0165(5) 0.0221(5) -0.0009(4) 0.0003(4) 0.0011(4)
C3 0.0218(6) 0.0155(5) 0.0229(5) -0.0016(4) 0.0023(4) 0.0011(4)
C4 0.0203(6) 0.0167(5) 0.0374(7) 0.0019(5) 0.0031(5) 0.0018(5)
C5 0.0202(7) 0.0241(7) 0.1029(15) 0.0024(6) 0.0083(8) 0.0026(8)
C6 0.0457(9) 0.0356(8) 0.0366(8) 0.0134(7) 0.0078(6) -0.0056(6)
C7 0.0380(8) 0.0275(7) 0.0447(8) 0.0103(6) -0.0008(6) 0.0090(6)
C8 0.0292(6) 0.0194(6) 0.0317(6) -0.0069(5) 0.0017(5) 0.0008(5)
C9 0.0316(7) 0.0254(6) 0.0234(6) -0.0073(5) 0.0042(5) 0.0014(5)
N1 0.0187(5) 0.0164(5) 0.0282(5) -0.0009(4) 0.0043(4) 0.0015(4)
N2 0.0242(5) 0.0149(5) 0.0471(7) 0.0002(4) 0.0136(5) 0.0022(5)
N3 0.0222(5) 0.0173(5) 0.0223(5) -0.0038(4) 0.0016(4) 0.0008(4)
N4 0.0294(6) 0.0197(5) 0.0271(5) -0.0062(4) 0.0031(4) -0.0029(4)
N5 0.0328(6) 0.0277(6) 0.0293(6) -0.0095(5) 0.0052(5) 0.0045(4)

loop_
_atom_type_symbol
_atom_type_description
_atom_type_scat_dispersion_real
_atom_type_scat_dispersion_imag
_atom_type_scat_source
C C 0.0033 0.0016 'International Tables Vol C Tables 4.2.6.8 and 6.1.1.4'
H H 0.0000 0.0000 'International Tables Vol C Tables 4.2.6.8 and 6.1.1.4'
N N 0.0061 0.0033 'International Tables Vol C Tables 4.2.6.8 and 6.1.1.4'
S S 0.1246 0.1234 'International Tables Vol C Tables 4.2.6.8 and 6.1.1.4'

loop_
_geom_angle_atom_site_label_1
_geom_angle_atom_site_label_2
_geom_angle_atom_site_label_3
_geom_angle_site_symmetry_1
_geom_angle_site_symmetry_3
_geom_angle
_geom_angle_publ_flag
C3 S1 C1 . . 87.73(6) ?
N1 C1 N2 . . 125.59(11) ?
N1 C1 S1 . . 114.89(9) ?
N2 C1 S1 . . 119.50(9) ?
C3 C2 N1 . . 113.28(10) ?
C3 C2 C4 . . 127.71(10) ?
N1 C2 C4 . . 118.99(10) ?
C2 C3 N3 . . 130.61(11) ?
C2 C3 S1 . . 112.26(9) ?
N3 C3 S1 . . 117.12(9) ?
C2 C4 C5 . . 109.61(10) ?
C2 C4 C6 . . 109.04(10) ?
C5 C4 C6 . . 109.23(13) ?
C2 C4 C7 . . 111.65(11) ?
C5 C4 C7 . . 108.55(12) ?
C6 C4 C7 . . 108.73(11) ?
C4 C5 H5A . . 109.5 ?
C4 C5 H5B . . 109.5 ?
H5A C5 H5B . . 109.5 ?
C4 C5 H5C . . 109.5 ?
H5A C5 H5C . . 109.5 ?
H5B C5 H5C . . 109.5 ?
C4 C6 H6A . . 109.5 ?
C4 C6 H6B . . 109.5 ?
H6A C6 H6B . . 109.5 ?
C4 C6 H6C . . 109.5 ?
H6A C6 H6C . . 109.5 ?
H6B C6 H6C . . 109.5 ?
C4 C7 H7A . . 109.5 ?
C4 C7 H7B . . 109.5 ?
H7A C7 H7B . . 109.5 ?
C4 C7 H7C . . 109.5 ?
H7A C7 H7C . . 109.5 ?
H7B C7 H7C . . 109.5 ?
N4 C8 N5 . . 115.32(11) ?
N4 C8 H8 . . 122.3 ?
N5 C8 H8 . . 122.3 ?
N5 C9 N3 . . 110.70(11) ?
N5 C9 H9 . . 124.6 ?
N3 C9 H9 . . 124.6 ?
C1 N1 C2 . . 111.81(10) ?
C1 N2 H2A . . 120.0 ?
C1 N2 H2B . . 120.0 ?
H2A N2 H2B . . 120.0 ?
C9 N3 N4 . . 109.38(10) ?
C9 N3 C3 . . 127.35(10) ?
N4 N3 C3 . . 123.03(10) ?
C8 N4 N3 . . 101.98(10) ?
C9 N5 C8 . . 102.60(11) ?

loop_
_geom_bond_atom_site_label_1
_geom_bond_atom_site_label_2
_geom_bond_site_symmetry_2
_geom_bond_distance
_geom_bond_publ_flag
S1 C3 . 1.7441(12) ?
S1 C1 . 1.7464(12) ?
C1 N1 . 1.3169(16) ?
C1 N2 . 1.3403(16) ?
C2 C3 . 1.3598(17) ?
C2 N1 . 1.3914(14) ?
C2 C4 . 1.5270(16) ?
C3 N3 . 1.4153(15) ?
C4 C5 . 1.5312(19) ?
C4 C6 . 1.533(2) ?
C4 C7 . 1.5360(18) ?
C5 H5A . 0.9800 ?
C5 H5B . 0.9800 ?
C5 H5C . 0.9800 ?
C6 H6A . 0.9800 ?
C6 H6B . 0.9800 ?
C6 H6C . 0.9800 ?
C7 H7A . 0.9800 ?
C7 H7B . 0.9800 ?
C7 H7C . 0.9800 ?
C8 N4 . 1.3202(16) ?
C8 N5 . 1.3575(18) ?
C8 H8 . 0.9500 ?
C9 N5 . 1.3187(17) ?
C9 N3 . 1.3410(16) ?
C9 H9 . 0.9500 ?
N2 H2A . 0.8800 ?
N2 H2B . 0.8800 ?
N3 N4 . 1.3692(14) ?

loop_
_geom_hbond_atom_site_label_D
_geom_hbond_atom_site_label_H
_geom_hbond_atom_site_label_A
_geom_hbond_site_symmetry_A
_geom_hbond_distance_DH
_geom_hbond_distance_HA
_geom_hbond_distance_DA
_geom_hbond_angle_DHA
N2 H2B N5 2 0.88 2.22 3.0049(16) 148.3
N2 H2A N1 3_665 0.88 2.17 3.0392(14) 167.7

loop_
_geom_torsion_atom_site_label_1
_geom_torsion_atom_site_label_2
_geom_torsion_atom_site_label_3
_geom_torsion_atom_site_label_4
_geom_torsion_site_symmetry_1
_geom_torsion_site_symmetry_2
_geom_torsion_site_symmetry_3
_geom_torsion_site_symmetry_4
_geom_torsion
_geom_torsion_publ_flag
C3 S1 C1 N1 . . . . 1.03(10) ?
C3 S1 C1 N2 . . . . 179.99(11) ?
N1 C2 C3 N3 . . . . -179.45(11) ?
C4 C2 C3 N3 . . . . 1.9(2) ?
N1 C2 C3 S1 . . . . -0.87(13) ?
C4 C2 C3 S1 . . . . -179.52(10) ?
C1 S1 C3 C2 . . . . -0.05(9) ?
C1 S1 C3 N3 . . . . 178.73(10) ?
C3 C2 C4 C5 . . . . -157.79(14) ?
N1 C2 C4 C5 . . . . 23.63(17) ?
C3 C2 C4 C6 . . . . 82.69(16) ?
N1 C2 C4 C6 . . . . -95.90(13) ?
C3 C2 C4 C7 . . . . -37.48(17) ?
N1 C2 C4 C7 . . . . 143.94(12) ?
N2 C1 N1 C2 . . . . 179.41(12) ?
S1 C1 N1 C2 . . . . -1.71(13) ?
C3 C2 N1 C1 . . . . 1.65(15) ?
C4 C2 N1 C1 . . . . -179.57(10) ?
N5 C9 N3 N4 . . . . 0.78(15) ?
N5 C9 N3 C3 . . . . 175.29(12) ?
C2 C3 N3 C9 . . . . 117.79(16) ?
S1 C3 N3 C9 . . . . -60.72(15) ?
C2 C3 N3 N4 . . . . -68.38(18) ?
S1 C3 N3 N4 . . . . 113.10(11) ?
N5 C8 N4 N3 . . . . 1.00(15) ?
C9 N3 N4 C8 . . . . -1.03(14) ?
C3 N3 N4 C8 . . . . -175.83(11) ?
N3 C9 N5 C8 . . . . -0.16(15) ?
N4 C8 N5 C9 . . . . -0.56(16) ?

loop_
_cod_related_entry_id
_cod_related_entry_database
_cod_related_entry_code
1 ChemSpider 24742979
